data_7245346
loop_
_publ_author_name
'Gale, Samuel David'
'Lloyd, Harry James'
'Male, Louise'
'Warren, Mark R.'
'Saunders, Lucy K.'
'Anderson, P. A.'
'Yeung, Hamish Hei-Man'

_publ_section_title
;
 Materials discovery and design limits in MDABCO perovskites
;
_journal_name_full CrystEngComm
_journal_paper_doi 10.1039/D2CE00848C
_journal_year 2022
_chemical_formula_moiety 'Rb, 3(Br), C7 H16 N2'
_chemical_formula_sum 'C7 H16 Br3 N2 Rb'
_chemical_formula_weight 453.42
_chemical_name_systematic '[MDABCO]RbBr3'
_space_group_crystal_system orthorhombic
_space_group_IT_number 33
_space_group_name_Hall 'P 2c -2n'
_space_group_name_H-M_alt 'P n a 21'
_atom_sites_solution_hydrogens geom
_atom_sites_solution_primary dual
_audit_creation_date 2022-04-28
_audit_creation_method
;
Olex2 1.3
(compiled 2020.11.12 svn.r5f609507 for OlexSys, GUI svn.r6408)
;
_audit_update_record
;
2022-06-22 deposited with the CCDC.	2022-08-12 downloaded from the CCDC.
;
_cell_angle_alpha 90
_cell_angle_beta 90
_cell_angle_gamma 90
_cell_formula_units_Z 4
_cell_length_a 14.1838(10)
_cell_length_b 9.9322(6)
_cell_length_c 9.6159(6)
_cell_measurement_reflns_used 6619
_cell_measurement_temperature 291(2)
_cell_measurement_theta_max 72.4440
_cell_measurement_theta_min 6.2100
_cell_volume 1354.65(15)
_computing_cell_refinement 'CrysAlisPro 1.171.41.93a (Rigaku OD, 2020)'
_computing_data_collection 'CrysAlisPro 1.171.41.93a (Rigaku OD, 2020)'
_computing_data_reduction 'CrysAlisPro 1.171.41.93a (Rigaku OD, 2020)'
_computing_molecular_graphics 'Olex2 1.3 (Dolomanov et al., 2009)'
_computing_publication_material 'Olex2 1.3 (Dolomanov et al., 2009)'
_computing_structure_refinement 'SHELXL 2018/3 (Sheldrick, 2015)'
_computing_structure_solution 'SHELXT 2018/2 (Sheldrick, 2018)'
_diffrn_ambient_environment air
_diffrn_ambient_temperature 291.15
_diffrn_detector 'CCD plate'
_diffrn_detector_area_resol_mean 10.3537
_diffrn_detector_type Atlas
_diffrn_measured_fraction_theta_full 1.000
_diffrn_measured_fraction_theta_max 0.981
_diffrn_measurement_details
;
List of Runs (angles in degrees, time in seconds):

  # Type    Start    End  Width  t~exp~   \w     \q     \k     \f   Frames
#--------------------------------------------------------------------------
  1  \w    -66.00  33.00   1.00    5.23    --  -41.39  38.00-150.00   99
  2  \w    -86.00  -6.00   1.00    5.23    --  -41.39 125.00-150.00   80
  3  \w     27.00  97.00   1.00    5.23    --   41.39-125.00   0.00   70
  4  \w     27.00  97.00   1.00    5.23    --   41.39-125.00  60.00   70
  5  \w    104.00 178.00   1.00   20.92    --  103.11 111.00   0.00   74
  6  \w     74.00 175.00   1.00   20.92    --  103.11  61.00  90.00  101
  7  \w     44.00  72.00   1.00   20.92    --  103.11 -15.00 -90.00   28
  8  \w     78.00 129.00   1.00   20.92    --  103.11 -15.00 -90.00   51
  9  \w     75.00 108.00   1.00   20.92    --  103.11 178.00-180.00   33
 10  \w    140.00 171.00   1.00   20.92    --  103.11  45.00 150.00   31
 11  \w    116.00 159.00   1.00   20.92    --  103.11  45.00-120.00   43
 12  \w     83.00 137.00   1.00   20.92    --  103.11  45.00 150.00   54
 13  \w     14.00 115.00   1.00    5.23    --   41.77  57.00-120.00  101
 14  \w     14.00 115.00   1.00    5.23    --   41.77  57.00-180.00  101
 15  \w     14.00 115.00   1.00    5.23    --   41.77  57.00  90.00  101
 16  \w    -21.00  74.00   1.00    5.23    --   41.77 -77.00 120.00   95
 17  \w     14.00 115.00   1.00    5.23    --   41.77  56.00 -18.00  101
 18  \w     27.00 109.00   1.00   20.92    --  103.11-111.00  30.00   82
 19  \w    103.00 178.00   1.00   20.92    --  103.11  77.00 -60.00   75
 20  \w     74.00 139.00   1.00   20.92    --  103.11  61.00 -90.00   65
 21  \w     77.00 176.00   1.00   20.92    --  103.11  45.00  30.00   99
;
_diffrn_measurement_device 'four-circle diffractometer'
_diffrn_measurement_device_type 'SuperNova, Dual, Cu at home/near, Atlas'
_diffrn_measurement_method '\w scans'
_diffrn_orient_matrix_type 'CrysAlisPro convention (1999,Acta A55,543-557)'
_diffrn_orient_matrix_UB_11 0.0000240000
_diffrn_orient_matrix_UB_12 0.1166726000
_diffrn_orient_matrix_UB_13 -0.1055264000
_diffrn_orient_matrix_UB_21 0.0728126000
_diffrn_orient_matrix_UB_22 0.0757574000
_diffrn_orient_matrix_UB_23 0.0895285000
_diffrn_orient_matrix_UB_31 0.0805925000
_diffrn_orient_matrix_UB_32 -0.0685353000
_diffrn_orient_matrix_UB_33 -0.0807905000
_diffrn_radiation_monochromator mirror
_diffrn_radiation_probe x-ray
_diffrn_radiation_type CuK\a
_diffrn_radiation_wavelength 1.54184
_diffrn_reflns_av_R_equivalents 0.0563
_diffrn_reflns_av_unetI/netI 0.0357
_diffrn_reflns_Laue_measured_fraction_full 1.000
_diffrn_reflns_Laue_measured_fraction_max 0.981
_diffrn_reflns_limit_h_max 16
_diffrn_reflns_limit_h_min -17
_diffrn_reflns_limit_k_max 11
_diffrn_reflns_limit_k_min -12
_diffrn_reflns_limit_l_max 11
_diffrn_reflns_limit_l_min -11
_diffrn_reflns_number 11848
_diffrn_reflns_point_group_measured_fraction_full 0.982
_diffrn_reflns_point_group_measured_fraction_max 0.952
_diffrn_reflns_theta_full 67.684
_diffrn_reflns_theta_max 73.364
_diffrn_reflns_theta_min 5.437
_diffrn_source 'micro-focus sealed X-ray tube'
_diffrn_source_type 'SuperNova (Cu) X-ray Source'
_exptl_absorpt_coefficient_mu 15.114
_exptl_absorpt_correction_T_max 0.793
_exptl_absorpt_correction_T_min 0.403
_exptl_absorpt_correction_type gaussian
_exptl_absorpt_process_details
;
CrysAlisPro 1.171.41.93a (Rigaku Oxford Diffraction, 2020)

Numerical absorption correction based on gaussian integration over

a multifaceted crystal model

Empirical absorption correction using spherical harmonics,

implemented in SCALE3 ABSPACK scaling algorithm.
;
_exptl_crystal_colour 'clear orange'
_exptl_crystal_density_diffrn 2.223
_exptl_crystal_description block
_exptl_crystal_F_000 856
_exptl_crystal_size_max 0.1
_exptl_crystal_size_mid 0.08
_exptl_crystal_size_min 0.02
_refine_diff_density_max 0.439
_refine_diff_density_min -0.473
_refine_diff_density_rms 0.096
_refine_ls_abs_structure_details
;
 Flack x determined using 1046 quotients [(I+)-(I-)]/[(I+)+(I-)]
 (Parsons, Flack and Wagner, Acta Cryst. B69 (2013) 249-259).
;
_refine_ls_abs_structure_Flack -0.02(5)
_refine_ls_extinction_coef 0.00064(7)
_refine_ls_extinction_expression Fc^*^=kFc[1+0.001xFc^2^\l^3^/sin(2\q)]^-1/4^
_refine_ls_extinction_method 'SHELXL-2018/3 (Sheldrick 2018)'
_refine_ls_goodness_of_fit_ref 1.056
_refine_ls_hydrogen_treatment constr
_refine_ls_matrix_type full
_refine_ls_number_parameters 120
_refine_ls_number_reflns 2594
_refine_ls_number_restraints 1
_refine_ls_restrained_S_all 1.056
_refine_ls_R_factor_all 0.0342
_refine_ls_R_factor_gt 0.0318
_refine_ls_shift/su_max 0.000
_refine_ls_shift/su_mean 0.000
_refine_ls_structure_factor_coef Fsqd
_refine_ls_weighting_details 'w=1/[\s^2^(Fo^2^)+(0.0390P)^2^+1.4495P] where P=(Fo^2^+2Fc^2^)/3'
_refine_ls_weighting_scheme calc
_refine_ls_wR_factor_gt 0.0788
_refine_ls_wR_factor_ref 0.0817
_reflns_Friedel_coverage 0.825
_reflns_Friedel_fraction_full 0.961
_reflns_Friedel_fraction_max 0.919
_reflns_number_gt 2457
_reflns_number_total 2594
_reflns_threshold_expression 'I > 2\s(I)'
_cod_data_source_file d2ce00848c2.cif
_cod_data_source_block MDABCORbBr3
_cod_database_code 7245346
_shelx_shelxl_version_number 2018/3
_chemical_oxdiff_formula 'C7 H16 Rb1 N2 Br3'
_shelx_space_group_comment
;
The symmetry employed for this shelxl refinement is uniquely defined
by the following loop, which should always be used as a source of
symmetry information in preference to the above space-group names.
They are only intended as comments.
;
_cell_oxdiff_angle_alpha 90.017(4)
_cell_oxdiff_angle_beta 90.017(4)
_cell_oxdiff_angle_gamma 89.985(4)
_cell_oxdiff_length_a 14.1839(8)
_cell_oxdiff_length_b 9.9342(5)
_cell_oxdiff_length_c 9.6138(5)
_cell_oxdiff_measurement_reflns_used 6619
_cell_oxdiff_volume 1354.65(13)
_shelx_estimated_absorpt_t_max 0.752
_shelx_estimated_absorpt_t_min 0.313
_reflns_odcompleteness_completeness 99.93
_reflns_odcompleteness_iscentric 1
_reflns_odcompleteness_theta 66.97
_olex2_refinement_description
;
1. Fixed Uiso
 At 1.2 times of:
  All C(H,H) groups, All N(H) groups
 At 1.5 times of:
  All C(H,H,H) groups
2.a Ternary CH refined with riding coordinates:
 N2(H2)
2.b Secondary CH2 refined with riding coordinates:
 C6(H6A,H6B), C7(H7A,H7B), C5(H5A,H5B), C3(H3A,H3B), C4(H4A,H4B), C2(H2A,H2B)
2.c Idealised Me refined as rotating group:
 C1(H1A,H1B,H1C)
;
_olex2_submission_special_instructions 'No special instructions were received'
_oxdiff_exptl_absorpt_empirical_details
;
Empirical correction (ABSPACK) includes:
- Absorption correction using spherical harmonics
- Frame scaling
;
_oxdiff_exptl_absorpt_empirical_full_max 2.042
_oxdiff_exptl_absorpt_empirical_full_min 0.599

loop_
_space_group_symop_operation_xyz
'x, y, z'
'-x, -y, z+1/2'
'x+1/2, -y+1/2, z'
'-x+1/2, y+1/2, z+1/2'

loop_
_atom_site_label
_atom_site_type_symbol
_atom_site_fract_x
_atom_site_fract_y
_atom_site_fract_z
_atom_site_U_iso_or_equiv
_atom_site_adp_type
_atom_site_occupancy
_atom_site_site_symmetry_order
_atom_site_calc_flag
_atom_site_refinement_flags_posn
_atom_site_refinement_flags_adp
_atom_site_refinement_flags_occupancy
_atom_site_disorder_assembly
_atom_site_disorder_group
Rb1 Rb 0.25159(6) 0.72949(8) 0.47789(9) 0.0431(2) Uani 1 1 d . . . . .
Br2 Br 0.25580(6) 0.49253(9) 0.74353(10) 0.0395(2) Uani 1 1 d . . . . .
Br1 Br 0.50484(7) 0.78811(10) 0.44363(12) 0.0482(3) Uani 1 1 d . . . . .
N1 N 0.4696(5) 0.1940(8) 0.5163(8) 0.0386(16) Uani 1 1 d . . . . .
N2 N 0.5991(6) 0.3298(8) 0.4122(8) 0.0489(19) Uani 1 1 d . . . . .
H2 H 0.650390 0.382219 0.370603 0.059 Uiso 1 1 calc R U . . .
C6 C 0.5630(6) 0.1455(8) 0.5713(9) 0.0372(18) Uani 1 1 d . . . . .
H6A H 0.575495 0.055055 0.538069 0.045 Uiso 1 1 calc R U . . .
H6B H 0.561744 0.143667 0.672142 0.045 Uiso 1 1 calc R U . . .
C7 C 0.6389(6) 0.2402(9) 0.5215(9) 0.0394(18) Uani 1 1 d . . . . .
H7A H 0.661957 0.293821 0.598636 0.047 Uiso 1 1 calc R U . . .
H7B H 0.691334 0.189162 0.483849 0.047 Uiso 1 1 calc R U . . .
C1 C 0.3929(7) 0.1118(13) 0.5800(12) 0.062(3) Uani 1 1 d . . . . .
H1A H 0.404490 0.018124 0.562491 0.093 Uiso 1 1 calc R U . . .
H1B H 0.333445 0.137079 0.540132 0.093 Uiso 1 1 calc R U . . .
H1C H 0.391436 0.127386 0.678557 0.093 Uiso 1 1 calc R U . . .
C5 C 0.5540(8) 0.2462(14) 0.3017(10) 0.061(3) Uani 1 1 d . . . . .
H5A H 0.597925 0.178345 0.269029 0.073 Uiso 1 1 calc R U . . .
H5B H 0.536322 0.302470 0.223487 0.073 Uiso 1 1 calc R U . . .
C3 C 0.5299(8) 0.4235(10) 0.4744(13) 0.061(3) Uani 1 1 d . . . . .
H3A H 0.499196 0.475780 0.402237 0.073 Uiso 1 1 calc R U . . .
H3B H 0.561336 0.485075 0.537520 0.073 Uiso 1 1 calc R U . . .
C4 C 0.4679(7) 0.1799(11) 0.3623(9) 0.047(2) Uani 1 1 d . . . . .
H4A H 0.411474 0.221840 0.325256 0.057 Uiso 1 1 calc R U . . .
H4B H 0.466924 0.085289 0.337278 0.057 Uiso 1 1 calc R U . . .
C2 C 0.4570(8) 0.3394(11) 0.5534(11) 0.053(2) Uani 1 1 d . . . . .
H2A H 0.465259 0.351473 0.652785 0.064 Uiso 1 1 calc R U . . .
H2B H 0.393888 0.368526 0.528916 0.064 Uiso 1 1 calc R U . . .
Br3 Br 0.29124(7) 0.45424(9) 0.25628(11) 0.0447(2) Uani 1 1 d . . . . .

loop_
_atom_site_aniso_label
_atom_site_aniso_U_11
_atom_site_aniso_U_22
_atom_site_aniso_U_33
_atom_site_aniso_U_23
_atom_site_aniso_U_13
_atom_site_aniso_U_12
Rb1 0.0504(5) 0.0385(4) 0.0405(5) 0.0028(4) -0.0002(3) 0.0002(3)
Br2 0.0410(4) 0.0376(5) 0.0400(5) -0.0002(3) -0.0041(4) -0.0045(3)
Br1 0.0496(6) 0.0464(5) 0.0485(5) 0.0018(4) 0.0019(4) 0.0015(4)
N1 0.030(4) 0.040(4) 0.045(4) -0.003(3) 0.000(3) -0.003(3)
N2 0.050(4) 0.051(4) 0.045(4) 0.014(3) -0.005(4) -0.013(4)
C6 0.042(5) 0.031(4) 0.039(4) 0.007(3) -0.005(4) 0.002(3)
C7 0.033(4) 0.041(4) 0.044(5) 0.003(4) -0.003(3) 0.000(3)
C1 0.035(5) 0.079(8) 0.071(7) 0.010(6) 0.004(5) -0.020(5)
C5 0.063(7) 0.086(8) 0.032(5) -0.004(5) -0.005(4) -0.015(6)
C3 0.060(6) 0.035(5) 0.088(9) -0.003(5) -0.017(6) 0.005(4)
C4 0.054(6) 0.050(5) 0.038(5) -0.008(4) -0.010(4) 0.001(5)
C2 0.061(6) 0.044(6) 0.055(6) -0.013(4) -0.005(5) 0.016(5)
Br3 0.0496(5) 0.0403(5) 0.0443(5) 0.0009(4) -0.0025(4) 0.0018(4)

loop_
_atom_type_symbol
_atom_type_description
_atom_type_scat_dispersion_real
_atom_type_scat_dispersion_imag
_atom_type_scat_source
C C 0.0181 0.0091 'International Tables Vol C Tables 4.2.6.8 and 6.1.1.4'
H H 0.0000 0.0000 'International Tables Vol C Tables 4.2.6.8 and 6.1.1.4'
Br Br -0.6763 1.2805 'International Tables Vol C Tables 4.2.6.8 and 6.1.1.4'
N N 0.0311 0.0180 'International Tables Vol C Tables 4.2.6.8 and 6.1.1.4'
Rb Rb -0.4688 1.6079 'International Tables Vol C Tables 4.2.6.8 and 6.1.1.4'

loop_
_exptl_crystal_face_index_h
_exptl_crystal_face_index_k
_exptl_crystal_face_index_l
_exptl_crystal_face_perp_dist
-9 0 -1 0.0418
9 0 2 0.0250
-2 -3 -5 0.0330
0 4 5 0.0557
5 4 -3 0.0125
-5 -4 3 0.0125
-2 -6 2 0.0181
3 6 -2 0.0295
5 -3 -4 0.0207
3 1 -6 0.0174
-3 4 -5 0.0329

loop_
_geom_angle_atom_site_label_1
_geom_angle_atom_site_label_2
_geom_angle_atom_site_label_3
_geom_angle
_geom_angle_site_symmetry_1
_geom_angle_site_symmetry_3
_geom_angle_publ_flag
C1 N1 C6 108.8(7) . . ?
C1 N1 C2 110.0(8) . . ?
C4 N1 C6 109.5(7) . . ?
C4 N1 C1 110.2(8) . . ?
C4 N1 C2 109.1(8) . . ?
C2 N1 C6 109.3(7) . . ?
C7 N2 H2 108.9 . . ?
C7 N2 C5 109.4(8) . . ?
C5 N2 H2 108.9 . . ?
C3 N2 H2 108.9 . . ?
C3 N2 C7 110.0(8) . . ?
C3 N2 C5 110.7(9) . . ?
N1 C6 H6A 110.0 . . ?
N1 C6 H6B 110.0 . . ?
N1 C6 C7 108.5(7) . . ?
H6A C6 H6B 108.4 . . ?
C7 C6 H6A 110.0 . . ?
C7 C6 H6B 110.0 . . ?
N2 C7 C6 109.0(7) . . ?
N2 C7 H7A 109.9 . . ?
N2 C7 H7B 109.9 . . ?
C6 C7 H7A 109.9 . . ?
C6 C7 H7B 109.9 . . ?
H7A C7 H7B 108.3 . . ?
N1 C1 H1A 109.5 . . ?
N1 C1 H1B 109.5 . . ?
N1 C1 H1C 109.5 . . ?
H1A C1 H1B 109.5 . . ?
H1A C1 H1C 109.5 . . ?
H1B C1 H1C 109.5 . . ?
N2 C5 H5A 110.0 . . ?
N2 C5 H5B 110.0 . . ?
N2 C5 C4 108.4(8) . . ?
H5A C5 H5B 108.4 . . ?
C4 C5 H5A 110.0 . . ?
C4 C5 H5B 110.0 . . ?
N2 C3 H3A 110.1 . . ?
N2 C3 H3B 110.1 . . ?
N2 C3 C2 107.8(8) . . ?
H3A C3 H3B 108.5 . . ?
C2 C3 H3A 110.1 . . ?
C2 C3 H3B 110.1 . . ?
N1 C4 C5 109.3(8) . . ?
N1 C4 H4A 109.8 . . ?
N1 C4 H4B 109.8 . . ?
C5 C4 H4A 109.8 . . ?
C5 C4 H4B 109.8 . . ?
H4A C4 H4B 108.3 . . ?
N1 C2 C3 109.1(8) . . ?
N1 C2 H2A 109.9 . . ?
N1 C2 H2B 109.9 . . ?
C3 C2 H2A 109.9 . . ?
C3 C2 H2B 109.9 . . ?
H2A C2 H2B 108.3 . . ?

loop_
_geom_bond_atom_site_label_1
_geom_bond_atom_site_label_2
_geom_bond_distance
_geom_bond_site_symmetry_2
_geom_bond_publ_flag
N1 C6 1.505(11) . ?
N1 C1 1.492(12) . ?
N1 C4 1.487(11) . ?
N1 C2 1.498(12) . ?
N2 H2 0.9800 . ?
N2 C7 1.489(11) . ?
N2 C5 1.492(13) . ?
N2 C3 1.479(13) . ?
C6 H6A 0.9700 . ?
C6 H6B 0.9700 . ?
C6 C7 1.508(11) . ?
C7 H7A 0.9700 . ?
C7 H7B 0.9700 . ?
C1 H1A 0.9600 . ?
C1 H1B 0.9600 . ?
C1 H1C 0.9600 . ?
C5 H5A 0.9700 . ?
C5 H5B 0.9700 . ?
C5 C4 1.506(15) . ?
C3 H3A 0.9700 . ?
C3 H3B 0.9700 . ?
C3 C2 1.531(17) . ?
C4 H4A 0.9700 . ?
C4 H4B 0.9700 . ?
C2 H2A 0.9700 . ?
C2 H2B 0.9700 . ?

loop_
_geom_torsion_atom_site_label_1
_geom_torsion_atom_site_label_2
_geom_torsion_atom_site_label_3
_geom_torsion_atom_site_label_4
_geom_torsion
_geom_torsion_site_symmetry_1
_geom_torsion_site_symmetry_2
_geom_torsion_site_symmetry_3
_geom_torsion_site_symmetry_4
_geom_torsion_publ_flag
N1 C6 C7 N2 -12.0(10) . . . . ?
N2 C5 C4 N1 -13.0(13) . . . . ?
N2 C3 C2 N1 -11.4(12) . . . . ?
C6 N1 C4 C5 -52.0(11) . . . . ?
C6 N1 C2 C3 66.7(10) . . . . ?
C7 N2 C5 C4 68.2(11) . . . . ?
C7 N2 C3 C2 -54.1(10) . . . . ?
C1 N1 C6 C7 -172.6(8) . . . . ?
C1 N1 C4 C5 -171.6(9) . . . . ?
C1 N1 C2 C3 -173.9(8) . . . . ?
C5 N2 C7 C6 -53.1(10) . . . . ?
C5 N2 C3 C2 67.0(11) . . . . ?
C3 N2 C7 C6 68.8(9) . . . . ?
C3 N2 C5 C4 -53.2(12) . . . . ?
C4 N1 C6 C7 66.9(9) . . . . ?
C4 N1 C2 C3 -53.0(11) . . . . ?
C2 N1 C6 C7 -52.6(10) . . . . ?
C2 N1 C4 C5 67.6(11) . . . . ?

loop_
_exptl_oxdiff_crystal_face_indexfrac_h
_exptl_oxdiff_crystal_face_indexfrac_k
_exptl_oxdiff_crystal_face_indexfrac_l
_exptl_oxdiff_crystal_face_x
_exptl_oxdiff_crystal_face_y
_exptl_oxdiff_crystal_face_z
-9.0867 0.2799 -0.9660 0.1344 -0.7269 -0.6735
8.7715 0.3608 1.8625 -0.1542 0.8328 0.5317
-2.4495 -3.2333 -5.1366 0.1648 -0.8832 0.4392
-0.0797 3.5447 5.2118 -0.1364 0.7293 -0.6704
5.3632 4.2234 -3.0076 0.8103 0.4412 0.3858
-5.3632 -4.2234 3.0076 -0.8103 -0.4412 -0.3858
-2.2591 -6.0224 1.6256 -0.8743 -0.4752 0.0993
2.5073 5.9393 -1.7412 0.8768 0.4766 -0.0643
4.7445 -3.0406 -4.4653 0.1166 -0.2847 0.9515
3.0092 0.7328 -5.8558 0.7035 -0.2496 0.6654
-2.6596 3.7691 -4.7319 0.9390 -0.3318 -0.0904
